data_2240164
loop_
_publ_author_name
'Moreno-Fuquen, Rodolfo'
'Castillo, Juan C.'
'Abonia, Rodrigo'
'Ellena, Javier'
'De Simone, Carlos A.'

_publ_section_title
;
 Crystal structure of
 (+-)-3-[(benzo[<i>d</i>][1,3]dioxol-5-yl)methyl]-2-(3,4,5-trimethoxyphenyl)-1,3-thiazolidin-4-one
;
_journal_coeditor_code GG2142
_journal_issue 12
_journal_name_full 'Acta Crystallographica Section E'
_journal_page_first o1235
_journal_page_last o1236
_journal_paper_doi 10.1107/S160053681402340X
_journal_volume 70
_journal_year 2014
_chemical_formula_iupac 'C20 H21 N O6 S'
_chemical_formula_moiety 'C20 H21 N O6 S'
_chemical_formula_sum 'C20 H21 N O6 S'
_chemical_formula_weight 403.44
_chemical_melting_point 395.0(10)
_chemical_name_common (+-)-3-[(Benzo[<i>d</i>][1,3]dioxol-5-yl)methyl]-2-(3,4,5-trimethoxyphenyl)-1,3-thiazolidin-4-one
_space_group_IT_number 14
_symmetry_cell_setting monoclinic
_symmetry_space_group_name_Hall '-P 2ybc'
_symmetry_space_group_name_H-M 'P 1 21/c 1'
_atom_sites_solution_hydrogens geom
_atom_sites_solution_primary direct
_atom_sites_solution_secondary difmap
_audit_creation_method SHELX
_cell_angle_alpha 90.00
_cell_angle_beta 97.429(4)
_cell_angle_gamma 90.00
_cell_formula_units_Z 4
_cell_length_a 15.3098(11)
_cell_length_b 14.3677(12)
_cell_length_c 8.6546(3)
_cell_measurement_reflns_used 4353
_cell_measurement_temperature 295
_cell_measurement_theta_max 26.38
_cell_measurement_theta_min 2.94
_cell_volume 1887.7(2)
_computing_cell_refinement
;
SCALEPACK (Otwinowski & Minor, 1997)
;
_computing_data_collection
;
COLLECT (Nonius, 2000)
;
_computing_data_reduction
;
DENZO and SCALEPACK (Otwinowski & Minor, 1997)
;
_computing_molecular_graphics
;
ORTEP-3 for Windows (Farrugia, 2012) and Mercury (Macrae <i>et al.</i>,
2006)
;
_computing_publication_material
;
WinGX (Farrugia, 2012)
;
_computing_structure_refinement
;
SHELXL97 (Sheldrick, 2008)
;
_computing_structure_solution
;
SHELXS97 (Sheldrick, 2008)
;
_diffrn_ambient_temperature 295
_diffrn_measured_fraction_theta_full 0.996
_diffrn_measured_fraction_theta_max 0.996
_diffrn_measurement_device '95mm CCD camera on \k-goniostat'
_diffrn_measurement_device_type 'Nonius KappaCCD'
_diffrn_measurement_method 'CCD rotation images, thick slices'
_diffrn_radiation_monochromator graphite
_diffrn_radiation_source 'fine-focus sealed tube'
_diffrn_radiation_type MoK\a
_diffrn_radiation_wavelength 0.71073
_diffrn_reflns_av_R_equivalents 0.0181
_diffrn_reflns_av_sigmaI/netI 0.0321
_diffrn_reflns_limit_h_max 19
_diffrn_reflns_limit_h_min -19
_diffrn_reflns_limit_k_max 14
_diffrn_reflns_limit_k_min -17
_diffrn_reflns_limit_l_max 10
_diffrn_reflns_limit_l_min -10
_diffrn_reflns_number 6325
_diffrn_reflns_theta_full 26.378
_diffrn_reflns_theta_max 26.378
_diffrn_reflns_theta_min 2.936
_diffrn_standards_number 0
_exptl_absorpt_coefficient_mu 0.210
_exptl_absorpt_correction_type none
_exptl_crystal_colour white
_exptl_crystal_density_diffrn 1.420
_exptl_crystal_density_method 'not measured'
_exptl_crystal_description block
_exptl_crystal_F_000 848
_exptl_crystal_size_max 0.254
_exptl_crystal_size_mid 0.242
_exptl_crystal_size_min 0.124
_refine_diff_density_max 0.337
_refine_diff_density_min -0.338
_refine_ls_extinction_coef 0.031(5)
_refine_ls_extinction_expression Fc^*^=kFc[1+0.001xFc^2^\l^3^/sin(2\q)]^-1/4^
_refine_ls_extinction_method
;
SHELXL97 (Sheldrick, 2008)
;
_refine_ls_goodness_of_fit_ref 1.025
_refine_ls_hydrogen_treatment mixed
_refine_ls_matrix_type full
_refine_ls_number_parameters 258
_refine_ls_number_reflns 3845
_refine_ls_number_restraints 0
_refine_ls_restrained_S_all 1.025
_refine_ls_R_factor_all 0.0659
_refine_ls_R_factor_gt 0.0489
_refine_ls_shift/su_max 0.000
_refine_ls_shift/su_mean 0.000
_refine_ls_structure_factor_coef Fsqd
_refine_ls_weighting_details 'w=1/[\s^2^(Fo^2^)+(0.0917P)^2^+0.3214P] where P=(Fo^2^+2Fc^2^)/3'
_refine_ls_weighting_scheme calc
_refine_ls_wR_factor_gt 0.1328
_refine_ls_wR_factor_ref 0.1500
_reflns_number_gt 2922
_reflns_number_total 3845
_reflns_threshold_expression I>2\s(I)
_cod_data_source_file gg2142sup1.cf
_cod_data_source_block I
_cod_original_sg_symbol_H-M 'P 21/c'
_cod_database_code 2240164
_cod_database_fobs_code 2240164

loop_
_symmetry_equiv_pos_as_xyz
'x, y, z'
'-x, y+1/2, -z+1/2'
'-x, -y, -z'
'x, -y-1/2, z-1/2'

loop_
_atom_site_type_symbol
_atom_site_label
_atom_site_fract_x
_atom_site_fract_y
_atom_site_fract_z
_atom_site_U_iso_or_equiv
_atom_site_adp_type
_atom_site_calc_flag
_atom_site_occupancy
S S1 0.05694(4) 0.24960(4) 0.17750(7) 0.0661(2) Uani d 1
N N1 0.14541(10) 0.12826(11) 0.03330(17) 0.0446(4) Uani d 1
O O1 0.33492(13) -0.23628(12) 0.3230(2) 0.0820(5) Uani d 1
O O2 0.18594(11) -0.21212(12) 0.26924(19) 0.0699(5) Uani d 1
O O3 0.03899(10) 0.05317(10) -0.12885(15) 0.0544(4) Uani d 1
O O4 0.43425(9) 0.18093(12) 0.53026(18) 0.0665(4) Uani d 1
O O5 0.36360(10) 0.04832(11) 0.69166(16) 0.0633(4) Uani d 1
O O6 0.20130(10) -0.01846(11) 0.59983(16) 0.0611(4) Uani d 1
C C1 0.25404(13) -0.00145(13) 0.0739(2) 0.0465(4) Uani d 1
C C2 0.19505(13) -0.06376(13) 0.1275(2) 0.0471(4) Uani d 1
H H2 0.1345 -0.0546 0.1076 0.056 Uiso calc 1
C C3 0.23005(13) -0.13912(14) 0.2109(2) 0.0496(5) Uani d 1
C C4 0.31919(15) -0.15342(14) 0.2424(2) 0.0569(5) Uani d 1
C C5 0.37858(15) -0.09274(17) 0.1948(3) 0.0681(6) Uani d 1
H H5 0.4390 -0.1018 0.2186 0.082 Uiso calc 1
C C6 0.34390(14) -0.01630(15) 0.1082(3) 0.0597(5) Uani d 1
H H6 0.3824 0.0262 0.0723 0.072 Uiso calc 1
C C7 0.2520(2) -0.2654(2) 0.3556(4) 0.0985(10) Uani d 1
H H7A 0.2483 -0.2583 0.4660 0.118 Uiso calc 1
H H7B 0.2436 -0.3307 0.3291 0.118 Uiso calc 1
C C8 0.21892(14) 0.08075(14) -0.0244(2) 0.0517(5) Uani d 1
H H8A 0.2663 0.1250 -0.0290 0.062 Uiso calc 1
H H8B 0.2001 0.0593 -0.1297 0.062 Uiso calc 1
C C9 0.06129(12) 0.11079(12) -0.02699(19) 0.0440(4) Uani d 1
C C10 -0.00378(13) 0.16964(15) 0.0466(2) 0.0531(5) Uani d 1
H H10A -0.0405 0.1304 0.1028 0.064 Uiso calc 1
H H10B -0.0415 0.2033 -0.0332 0.064 Uiso calc 1
C C11 0.16404(13) 0.19973(13) 0.1526(2) 0.0487(4) Uani d 1
H H11 0.1991(14) 0.2490(14) 0.116(2) 0.047(5) Uiso d 1
C C12 0.21490(13) 0.16198(13) 0.3015(2) 0.0455(4) Uani d 1
C C13 0.17821(13) 0.09318(14) 0.3864(2) 0.0485(4) Uani d 1
H H13 0.1202 0.0744 0.3582 0.058 Uiso calc 1
C C14 0.22882(13) 0.05301(14) 0.5134(2) 0.0480(4) Uani d 1
C C15 0.31476(13) 0.08397(14) 0.5598(2) 0.0494(5) Uani d 1
C C16 0.35014(13) 0.15420(14) 0.4761(2) 0.0495(5) Uani d 1
C C17 0.30002(13) 0.19268(14) 0.3455(2) 0.0485(4) Uani d 1
H H17 0.3238 0.2388 0.2882 0.058 Uiso calc 1
C C18 0.47265(17) 0.2509(2) 0.4451(4) 0.0809(8) Uani d 1
H H18A 0.5313 0.2637 0.4940 0.121 Uiso calc 1
H H18B 0.4747 0.2298 0.3404 0.121 Uiso calc 1
H H18C 0.4379 0.3066 0.4432 0.121 Uiso calc 1
C C19 0.40464(18) -0.03832(19) 0.6684(3) 0.0789(7) Uani d 1
H H19A 0.4372 -0.0586 0.7648 0.118 Uiso calc 1
H H19B 0.3604 -0.0837 0.6335 0.118 Uiso calc 1
H H19C 0.4440 -0.0312 0.5914 0.118 Uiso calc 1
C C20 0.11256(16) -0.0499(2) 0.5620(3) 0.0705(6) Uani d 1
H H20A 0.1015 -0.0999 0.6305 0.106 Uiso calc 1
H H20B 0.0728 0.0005 0.5738 0.106 Uiso calc 1
H H20C 0.1037 -0.0715 0.4561 0.106 Uiso calc 1

loop_
_atom_site_aniso_label
_atom_site_aniso_U_11
_atom_site_aniso_U_22
_atom_site_aniso_U_33
_atom_site_aniso_U_12
_atom_site_aniso_U_13
_atom_site_aniso_U_23
S1 0.0659(4) 0.0607(4) 0.0668(4) 0.0178(3) -0.0108(3) -0.0235(3)
N1 0.0525(9) 0.0384(8) 0.0411(7) 0.0034(7) -0.0006(6) -0.0032(6)
O1 0.0796(12) 0.0583(10) 0.0997(13) 0.0094(9) -0.0203(10) 0.0197(9)
O2 0.0717(10) 0.0571(9) 0.0785(10) -0.0042(8) 0.0007(8) 0.0229(8)
O3 0.0715(9) 0.0474(8) 0.0423(7) -0.0078(7) -0.0001(6) -0.0040(6)
O4 0.0510(8) 0.0731(11) 0.0703(9) -0.0093(7) -0.0115(7) 0.0114(8)
O5 0.0688(10) 0.0676(10) 0.0492(8) 0.0066(8) -0.0093(7) 0.0052(7)
O6 0.0635(9) 0.0663(10) 0.0527(8) -0.0078(7) 0.0049(6) 0.0109(7)
C1 0.0514(10) 0.0423(10) 0.0461(9) 0.0034(8) 0.0072(8) -0.0041(8)
C2 0.0463(10) 0.0450(10) 0.0487(10) 0.0017(8) 0.0011(8) -0.0004(8)
C3 0.0566(11) 0.0443(10) 0.0467(10) -0.0019(8) 0.0017(8) -0.0024(8)
C4 0.0622(12) 0.0446(11) 0.0594(12) 0.0071(10) -0.0093(9) -0.0018(9)
C5 0.0483(11) 0.0590(13) 0.0941(17) 0.0082(10) -0.0015(11) -0.0036(12)
C6 0.0500(11) 0.0495(12) 0.0808(14) -0.0006(9) 0.0137(10) -0.0004(10)
C7 0.095(2) 0.087(2) 0.108(2) -0.0009(17) -0.0095(18) 0.0476(18)
C8 0.0570(11) 0.0478(11) 0.0518(10) 0.0038(9) 0.0122(9) 0.0026(8)
C9 0.0565(11) 0.0366(9) 0.0374(8) -0.0016(8) 0.0007(7) 0.0038(7)
C10 0.0548(11) 0.0517(12) 0.0510(10) 0.0031(9) 0.0003(8) -0.0020(9)
C11 0.0564(11) 0.0395(10) 0.0473(10) -0.0005(8) -0.0039(8) -0.0045(8)
C12 0.0525(10) 0.0391(9) 0.0429(9) 0.0016(8) -0.0015(7) -0.0054(7)
C13 0.0488(10) 0.0489(11) 0.0462(10) -0.0018(9) 0.0002(8) -0.0050(8)
C14 0.0567(11) 0.0456(10) 0.0415(9) -0.0009(9) 0.0060(8) -0.0035(8)
C15 0.0536(11) 0.0511(11) 0.0414(9) 0.0053(9) -0.0019(8) -0.0024(8)
C16 0.0472(10) 0.0497(11) 0.0495(10) 0.0007(8) -0.0018(8) -0.0062(8)
C17 0.0524(10) 0.0452(10) 0.0465(10) 0.0003(8) 0.0009(8) -0.0010(8)
C18 0.0523(13) 0.089(2) 0.0960(19) -0.0172(12) -0.0103(12) 0.0222(15)
C19 0.0738(16) 0.0671(16) 0.0913(18) 0.0130(13) -0.0061(13) 0.0130(14)
C20 0.0702(14) 0.0772(16) 0.0645(13) -0.0188(13) 0.0107(11) 0.0061(12)

loop_
_atom_type_symbol
_atom_type_description
_atom_type_scat_dispersion_real
_atom_type_scat_dispersion_imag
_atom_type_scat_source
C C 0.0033 0.0016 'International Tables Vol C Tables 4.2.6.8 and 6.1.1.4'
H H 0.0000 0.0000 'International Tables Vol C Tables 4.2.6.8 and 6.1.1.4'
N N 0.0061 0.0033 'International Tables Vol C Tables 4.2.6.8 and 6.1.1.4'
O O 0.0106 0.0060 'International Tables Vol C Tables 4.2.6.8 and 6.1.1.4'
S S 0.1246 0.1234 'International Tables Vol C Tables 4.2.6.8 and 6.1.1.4'

loop_
_geom_angle_atom_site_label_1
_geom_angle_atom_site_label_2
_geom_angle_atom_site_label_3
_geom_angle
C10 S1 C11 94.26(9)
C9 N1 C11 119.64(16)
C9 N1 C8 121.38(16)
C11 N1 C8 118.90(16)
C4 O1 C7 104.81(19)
C3 O2 C7 104.86(19)
C16 O4 C18 117.14(16)
C15 O5 C19 114.25(18)
C14 O6 C20 117.56(17)
C6 C1 C2 119.85(18)
C6 C1 C8 120.77(18)
C2 C1 C8 119.37(17)
C3 C2 C1 117.18(18)
C3 C2 H2 121.4
C1 C2 H2 121.4
C2 C3 C4 122.25(19)
C2 C3 O2 128.10(19)
C4 C3 O2 109.59(18)
C5 C4 C3 122.0(2)
C5 C4 O1 128.6(2)
C3 C4 O1 109.4(2)
C4 C5 C6 116.4(2)
C4 C5 H5 121.8
C6 C5 H5 121.8
C1 C6 C5 122.3(2)
C1 C6 H6 118.8
C5 C6 H6 118.8
O1 C7 O2 109.8(2)
O1 C7 H7A 109.7
O2 C7 H7A 109.7
O1 C7 H7B 109.7
O2 C7 H7B 109.7
H7A C7 H7B 108.2
N1 C8 C1 113.99(15)
N1 C8 H8A 108.8
C1 C8 H8A 108.8
N1 C8 H8B 108.8
C1 C8 H8B 108.8
H8A C8 H8B 107.6
O3 C9 N1 124.56(18)
O3 C9 C10 122.99(18)
N1 C9 C10 112.44(15)
C9 C10 S1 108.06(14)
C9 C10 H10A 110.1
S1 C10 H10A 110.1
C9 C10 H10B 110.1
S1 C10 H10B 110.1
H10A C10 H10B 108.4
N1 C11 C12 112.43(15)
N1 C11 S1 105.27(13)
C12 C11 S1 114.18(14)
N1 C11 H11 110.3(12)
C12 C11 H11 107.3(13)
S1 C11 H11 107.2(12)
C17 C12 C13 120.77(17)
C17 C12 C11 118.81(17)
C13 C12 C11 120.29(17)
C14 C13 C12 119.46(18)
C14 C13 H13 120.3
C12 C13 H13 120.3
O6 C14 C13 124.46(18)
O6 C14 C15 115.25(17)
C13 C14 C15 120.28(18)
O5 C15 C16 119.59(18)
O5 C15 C14 120.59(18)
C16 C15 C14 119.76(17)
O4 C16 C15 115.97(17)
O4 C16 C17 124.14(19)
C15 C16 C17 119.89(18)
C12 C17 C16 119.78(18)
C12 C17 H17 120.1
C16 C17 H17 120.1
O4 C18 H18A 109.5
O4 C18 H18B 109.5
H18A C18 H18B 109.5
O4 C18 H18C 109.5
H18A C18 H18C 109.5
H18B C18 H18C 109.5
O5 C19 H19A 109.5
O5 C19 H19B 109.5
H19A C19 H19B 109.5
O5 C19 H19C 109.5
H19A C19 H19C 109.5
H19B C19 H19C 109.5
O6 C20 H20A 109.5
O6 C20 H20B 109.5
H20A C20 H20B 109.5
O6 C20 H20C 109.5
H20A C20 H20C 109.5
H20B C20 H20C 109.5

loop_
_geom_bond_atom_site_label_1
_geom_bond_atom_site_label_2
_geom_bond_distance
S1 C10 1.788(2)
S1 C11 1.828(2)
N1 C9 1.349(2)
N1 C11 1.458(2)
N1 C8 1.459(2)
O1 C4 1.385(3)
O1 C7 1.399(4)
O2 C3 1.378(2)
O2 C7 1.405(3)
O3 C9 1.225(2)
O4 C16 1.367(2)
O4 C18 1.418(3)
O5 C15 1.380(2)
O5 C19 1.420(3)
O6 C14 1.369(2)
O6 C20 1.429(3)
C1 C6 1.386(3)
C1 C2 1.393(3)
C1 C8 1.513(3)
C2 C3 1.371(3)
C2 H2 0.9300
C3 C4 1.372(3)
C4 C5 1.361(3)
C5 C6 1.395(3)
C5 H5 0.9300
C6 H6 0.9300
C7 H7A 0.9700
C7 H7B 0.9700
C8 H8A 0.9700
C8 H8B 0.9700
C9 C10 1.509(3)
C10 H10A 0.9700
C10 H10B 0.9700
C11 C12 1.517(3)
C11 H11 0.97(2)
C12 C17 1.382(3)
C12 C13 1.393(3)
C13 C14 1.386(3)
C13 H13 0.9300
C14 C15 1.398(3)
C15 C16 1.392(3)
C16 C17 1.396(3)
C17 H17 0.9300
C18 H18A 0.9600
C18 H18B 0.9600
C18 H18C 0.9600
C19 H19A 0.9600
C19 H19B 0.9600
C19 H19C 0.9600
C20 H20A 0.9600
C20 H20B 0.9600
C20 H20C 0.9600

loop_
_geom_hbond_atom_site_label_D
_geom_hbond_atom_site_label_H
_geom_hbond_atom_site_label_A
_geom_hbond_site_symmetry_A
_geom_hbond_distance_DH
_geom_hbond_distance_HA
_geom_hbond_distance_DA
_geom_hbond_angle_DHA
C18 H18A O1 3_656 0.96 2.45 3.350(3) 155
C8 H8B O6 1_554 0.97 2.60 3.529(2) 161

loop_
_geom_torsion_atom_site_label_1
_geom_torsion_atom_site_label_2
_geom_torsion_atom_site_label_3
_geom_torsion_atom_site_label_4
_geom_torsion
C6 C1 C2 C3 -1.2(3)
C8 C1 C2 C3 177.50(16)
C1 C2 C3 C4 0.4(3)
C1 C2 C3 O2 -176.52(18)
C7 O2 C3 C2 -175.1(2)
C7 O2 C3 C4 7.6(3)
C2 C3 C4 C5 1.1(3)
O2 C3 C4 C5 178.6(2)
C2 C3 C4 O1 -177.80(18)
O2 C3 C4 O1 -0.3(2)
C7 O1 C4 C5 174.1(3)
C7 O1 C4 C3 -7.1(3)
C3 C4 C5 C6 -1.8(3)
O1 C4 C5 C6 176.9(2)
C2 C1 C6 C5 0.5(3)
C8 C1 C6 C5 -178.2(2)
C4 C5 C6 C1 0.9(3)
C4 O1 C7 O2 12.0(3)
C3 O2 C7 O1 -12.2(3)
C9 N1 C8 C1 -98.3(2)
C11 N1 C8 C1 85.2(2)
C6 C1 C8 N1 -137.52(19)
C2 C1 C8 N1 43.8(2)
C11 N1 C9 O3 178.98(17)
C8 N1 C9 O3 2.5(3)
C11 N1 C9 C10 -1.8(2)
C8 N1 C9 C10 -178.28(16)
O3 C9 C10 S1 -175.68(14)
N1 C9 C10 S1 5.1(2)
C11 S1 C10 C9 -5.43(15)
C9 N1 C11 C12 122.59(18)
C8 N1 C11 C12 -60.8(2)
C9 N1 C11 S1 -2.3(2)
C8 N1 C11 S1 174.29(13)
C10 S1 C11 N1 4.45(14)
C10 S1 C11 C12 -119.35(15)
N1 C11 C12 C17 113.8(2)
S1 C11 C12 C17 -126.32(17)
N1 C11 C12 C13 -62.1(2)
S1 C11 C12 C13 57.8(2)
C17 C12 C13 C14 -2.2(3)
C11 C12 C13 C14 173.64(17)
C20 O6 C14 C13 -3.9(3)
C20 O6 C14 C15 177.17(19)
C12 C13 C14 O6 -176.27(17)
C12 C13 C14 C15 2.7(3)
C19 O5 C15 C16 -100.9(2)
C19 O5 C15 C14 81.9(2)
O6 C14 C15 O5 -5.0(3)
C13 C14 C15 O5 175.98(17)
O6 C14 C15 C16 177.76(17)
C13 C14 C15 C16 -1.3(3)
C18 O4 C16 C15 178.6(2)
C18 O4 C16 C17 -1.4(3)
O5 C15 C16 O4 2.1(3)
C14 C15 C16 O4 179.39(18)
O5 C15 C16 C17 -177.93(17)
C14 C15 C16 C17 -0.7(3)
C13 C12 C17 C16 0.3(3)
C11 C12 C17 C16 -175.61(17)
O4 C16 C17 C12 -178.89(18)
C15 C16 C17 C12 1.2(3)
